data_2203245
loop_
_publ_author_name
'Baumer, Vyacheslav N.'
'Silin, Olexiy V.'
'Savchenko, Timur I.'
'Nikitchenko, Viktor M.'
'Kovalenko, Sergiy M.'

_publ_section_title
;5-Benzyl-7,9-dimethoxy-3-phenyl-5<i>H</i>-pyrazolo[4,3-<i>c</i>]quinolin-1-ium
 chloride acetic acid solvate
;
_journal_issue 2
_journal_name_full 'Acta Crystallographica Section E'
_journal_page_first o294
_journal_page_last o296
_journal_paper_doi 10.1107/S1600536804001606
_journal_volume 60
_journal_year 2004
_chemical_formula_iupac 'C25 H22 N3 O2 1+, Cl 1-, C2 H4 O2'
_chemical_formula_moiety 'C25 H22 N3 O2 1+, Cl 1-, C2 H4 O2'
_chemical_formula_sum 'C27 H26 Cl N3 O4'
_chemical_formula_weight 491.96
_space_group_IT_number 15
_symmetry_cell_setting monoclinic
_symmetry_space_group_name_Hall '-C 2yc'
_symmetry_space_group_name_H-M 'C 1 2/c 1'
_audit_creation_method 'WinGX routine CIF_UPDATE'
_cell_angle_alpha 90
_cell_angle_beta 109.42(3)
_cell_angle_gamma 90
_cell_formula_units_Z 8
_cell_length_a 21.224(7)
_cell_length_b 15.830(4)
_cell_length_c 15.550(5)
_cell_measurement_reflns_used 36
_cell_measurement_temperature 293(2)
_cell_measurement_theta_max 13.0
_cell_measurement_theta_min 12.0
_cell_volume 4927(3)
_computing_cell_refinement P3
_computing_data_collection 'P3 (Siemens, 1989)'
_computing_data_reduction 'XDISK and XPREP (Siemens, 1991)'
_computing_molecular_graphics 'XP (Siemens, 1991)'
_computing_publication_material 'WinGX (Farrugia, 1999)'
_computing_structure_refinement 'SHELXL97 (Sheldrick, 1997)'
_computing_structure_solution 'SIR97 (Altomare et al., 1999)'
_diffrn_measured_fraction_theta_full 0.983
_diffrn_measured_fraction_theta_max 0.983
_diffrn_measurement_device 'Siemens P3/PC'
_diffrn_measurement_method 2\q/\q
_diffrn_radiation_type MoK\a
_diffrn_radiation_wavelength 0.71073
_diffrn_reflns_av_R_equivalents 0.054
_diffrn_reflns_limit_h_max 24
_diffrn_reflns_limit_h_min -25
_diffrn_reflns_limit_k_max 19
_diffrn_reflns_limit_k_min 0
_diffrn_reflns_limit_l_max 18
_diffrn_reflns_limit_l_min 0
_diffrn_reflns_number 4692
_diffrn_reflns_theta_full 25.5
_diffrn_reflns_theta_max 25.5
_diffrn_reflns_theta_min 2.4
_diffrn_standards_decay_% 1
_diffrn_standards_interval_count 98
_diffrn_standards_number 2
_exptl_absorpt_coefficient_mu 0.194
_exptl_absorpt_correction_T_max 0.964
_exptl_absorpt_correction_T_min 0.951
_exptl_absorpt_correction_type integration
_exptl_absorpt_process_details '(XPREP; Siemens, 1991)'
_exptl_crystal_colour colourless
_exptl_crystal_density_diffrn 1.326
_exptl_crystal_density_method 'not measured'
_exptl_crystal_description plate
_exptl_crystal_F_000 2064
_exptl_crystal_size_max 0.5
_exptl_crystal_size_mid 0.2
_exptl_crystal_size_min 0.15
_refine_diff_density_max 0.25
_refine_diff_density_min -0.14
_refine_ls_extinction_coef 0.0054(3)
_refine_ls_extinction_expression Fc^*^=kFc[1+0.001xFc^2^\l^3^/sin(2\q)]^-1/4^
_refine_ls_extinction_method SHELXL97
_refine_ls_goodness_of_fit_ref 0.99
_refine_ls_hydrogen_treatment constr
_refine_ls_matrix_type full
_refine_ls_number_parameters 320
_refine_ls_number_reflns 4509
_refine_ls_number_restraints 0
_refine_ls_restrained_S_all 0.99
_refine_ls_R_factor_gt 0.046
_refine_ls_shift/su_max 0.001
_refine_ls_structure_factor_coef Fsqd
_refine_ls_weighting_details 'calc w = 1/[\s^2^(Fo^2^)+(0.02P)^2^] where P = (Fo^2^+2Fc^2^)/3'
_refine_ls_weighting_scheme calc
_refine_ls_wR_factor_ref 0.083
_reflns_number_gt 2075
_reflns_number_total 4509
_reflns_threshold_expression I>2\s(I)
_cod_data_source_file wn6211.cif
_cod_data_source_block I
_cod_depositor_comments
;
The following automatic conversions were performed:
'_symmetry_cell_setting' value 'Monoclinic' changed to 'monoclinic'
according to '/home/saulius/struct/CIF-dictionaries/cif_core.dic'
dictionary named 'cif_core.dic' version 2.4.1 from 2010-06-29.

Automatic conversion script
Id: cif_fix_enum 1527 2010-12-29 10:47:43Z saulius 

The following automatic conversions were performed:

'_symmetry_cell_setting' value 'Monoclinic' changed to 'monoclinic'
according to /home/saulius/struct/CIF-dictionaries/cif_core.dic
dictionary named 'cif_core.dic' version 2.4.1 from 2010-06-29.

Automatic conversion script
Id: cif_fix_values 1715 2011-07-08 13:25:40Z adriana 
;
_cod_original_sg_symbol_H-M 'C 2/c'
_cod_database_code 2203245
_cod_database_fobs_code 2203245

loop_
_symmetry_equiv_pos_as_xyz
'x, y, z'
'-x, y, -z+1/2'
'x+1/2, y+1/2, z'
'-x+1/2, y+1/2, -z+1/2'
'-x, -y, -z'
'x, -y, z-1/2'
'-x+1/2, -y+1/2, -z'
'x+1/2, -y+1/2, z-1/2'

loop_
_atom_site_label
_atom_site_fract_x
_atom_site_fract_y
_atom_site_fract_z
_atom_site_U_iso_or_equiv
_atom_site_adp_type
_atom_site_calc_flag
_atom_site_refinement_flags
_atom_site_occupancy
_atom_site_type_symbol
Cl1 0.78888(2) 0.57891(4) 0.07996(4) 0.07035(19) Uani d . 1 Cl
O1 0.52368(6) 0.05930(9) 0.15583(12) 0.0764(5) Uani d . 1 O
O2 0.61371(6) 0.33156(8) 0.24295(10) 0.0602(4) Uani d . 1 O
N1 0.54246(7) 0.47139(10) 0.16173(12) 0.0522(5) Uani d . 1 N
H1 0.5822 0.4647 0.1997 0.063 Uiso calc R 1 H
N2 0.51565(8) 0.54772(11) 0.13116(12) 0.0578(5) Uani d . 1 N
C3 0.45413(9) 0.53496(12) 0.07730(14) 0.0461(5) Uani d . 1 C
C4 0.44102(8) 0.44439(12) 0.06988(13) 0.0392(5) Uani d . 1 C
C5 0.39070(9) 0.39390(12) 0.02176(13) 0.0426(5) Uani d . 1 C
H5 0.3514 0.418 -0.0165 0.051 Uiso calc R 1 H
N6 0.39588(6) 0.30909(9) 0.02780(10) 0.0418(4) Uani d . 1 N
C7 0.45385(8) 0.26888(12) 0.08495(13) 0.0428(5) Uani d . 1 C
C8 0.45707(8) 0.18137(12) 0.09005(14) 0.0494(6) Uani d . 1 C
H8 0.4211 0.1483 0.0564 0.059 Uiso calc R 1 H
C9 0.51461(9) 0.14502(12) 0.14590(15) 0.0551(6) Uani d . 1 C
C10 0.56977(8) 0.19166(13) 0.19870(14) 0.0534(6) Uani d . 1 C
H10 0.6084 0.165 0.2356 0.064 Uiso calc R 1 H
C11 0.56514(8) 0.27722(13) 0.19435(14) 0.0491(6) Uani d . 1 C
C12 0.50781(8) 0.31878(12) 0.13738(13) 0.0421(5) Uani d . 1 C
C13 0.50044(8) 0.40734(12) 0.12649(12) 0.0425(5) Uani d . 1 C
C14 0.41255(10) 0.60742(12) 0.03408(14) 0.0509(6) Uani d . 1 C
C15 0.34849(11) 0.59737(15) -0.02688(17) 0.0746(8) Uani d . 1 C
H15 0.3307 0.5435 -0.0418 0.089 Uiso calc R 1 H
C16 0.31062(14) 0.66828(17) -0.0659(2) 0.0985(10) Uani d . 1 C
H16 0.2676 0.6611 -0.1069 0.118 Uiso calc R 1 H
C17 0.33542(16) 0.74707(18) -0.04501(19) 0.1006(10) Uani d . 1 C
H17 0.3092 0.7938 -0.0704 0.121 Uiso calc R 1 H
C18 0.39990(15) 0.75807(16) 0.0142(2) 0.0951(9) Uani d . 1 C
H18 0.4176 0.8121 0.0278 0.114 Uiso calc R 1 H
C19 0.43808(12) 0.68794(14) 0.05329(17) 0.0723(7) Uani d . 1 C
H19 0.4815 0.6954 0.093 0.087 Uiso calc R 1 H
C20 0.33989(8) 0.25721(13) -0.03431(14) 0.0501(6) Uani d . 1 C
H20A 0.3296 0.2115 0.0003 0.06 Uiso calc R 1 H
H20B 0.3004 0.2923 -0.0575 0.06 Uiso calc R 1 H
C21 0.35679(9) 0.22112(13) -0.11277(15) 0.0500(6) Uani d . 1 C
C22 0.34953(10) 0.13642(14) -0.13350(18) 0.0663(7) Uani d . 1 C
H22 0.3358 0.0999 -0.0964 0.08 Uiso calc R 1 H
C23 0.36238(12) 0.10501(17) -0.2086(2) 0.0867(9) Uani d . 1 C
H23 0.3588 0.0474 -0.2211 0.104 Uiso calc R 1 H
C24 0.38042(14) 0.1592(2) -0.2642(2) 0.0973(10) Uani d . 1 C
H24 0.3859 0.1384 -0.3172 0.117 Uiso calc R 1 H
C25 0.39050(14) 0.2416(2) -0.2448(2) 0.0999(10) Uani d . 1 C
H25 0.4057 0.2769 -0.2815 0.12 Uiso calc R 1 H
C26 0.37780(11) 0.27301(16) -0.16909(17) 0.0747(8) Uani d . 1 C
H26 0.3836 0.3304 -0.1559 0.09 Uiso calc R 1 H
C27 0.46960(11) 0.00521(14) 0.1119(2) 0.0975(10) Uani d . 1 C
H27A 0.4829 -0.0524 0.1267 0.117 Uiso calc R 1 H
H27B 0.4566 0.013 0.0471 0.117 Uiso calc R 1 H
H27C 0.4326 0.0183 0.132 0.117 Uiso calc R 1 H
C28 0.67716(9) 0.29728(14) 0.29535(17) 0.0727(8) Uani d . 1 C
H28A 0.7046 0.3411 0.3319 0.087 Uiso calc R 1 H
H28B 0.6986 0.2744 0.2551 0.087 Uiso calc R 1 H
H28C 0.6709 0.2534 0.3343 0.087 Uiso calc R 1 H
O3 0.67917(8) 0.51291(11) 0.20757(14) 0.0959(6) Uani d . 1 O
O4 0.77065(7) 0.58612(11) 0.26118(12) 0.0974(6) Uani d . 1 O
H4 0.7777 0.5785 0.2024 0.117 Uiso d R 1 H
C29 0.71576(16) 0.5512(2) 0.3610(2) 0.1322(12) Uani d . 1 C
H29A 0.6861 0.5076 0.3673 0.159 Uiso calc R 1 H
H29B 0.6994 0.6052 0.372 0.159 Uiso calc R 1 H
H29C 0.7595 0.542 0.4043 0.159 Uiso calc R 1 H
C30 0.71908(12) 0.54928(16) 0.2716(2) 0.0733(8) Uani d . 1 C

loop_
_atom_site_aniso_label
_atom_site_aniso_U_11
_atom_site_aniso_U_22
_atom_site_aniso_U_33
_atom_site_aniso_U_12
_atom_site_aniso_U_13
_atom_site_aniso_U_23
Cl1 0.0496(3) 0.0676(4) 0.0956(5) 0.0003(3) 0.0265(3) 0.0097(4)
O1 0.0492(8) 0.0414(9) 0.1224(14) -0.0013(7) 0.0068(9) 0.0094(9)
O2 0.0319(7) 0.0580(9) 0.0782(11) 0.0007(7) 0.0015(7) 0.0014(8)
N1 0.0373(8) 0.0457(10) 0.0661(12) -0.0100(8) 0.0072(8) -0.0025(9)
N2 0.0491(10) 0.0451(11) 0.0790(13) -0.0058(8) 0.0211(9) -0.0047(10)
C3 0.0439(11) 0.0435(12) 0.0564(14) -0.0037(10) 0.0241(10) -0.0019(11)
C4 0.0277(9) 0.0464(12) 0.0444(12) -0.0008(9) 0.0133(9) -0.0029(10)
C5 0.0366(10) 0.0448(12) 0.0455(13) 0.0057(9) 0.0124(9) 0.0069(10)
N6 0.0306(8) 0.0373(9) 0.0521(11) -0.0008(7) 0.0064(7) 0.0027(8)
C7 0.0312(10) 0.0485(12) 0.0464(13) 0.0006(9) 0.0100(9) 0.0037(10)
C8 0.0326(10) 0.0405(12) 0.0657(15) -0.0042(9) 0.0038(10) 0.0058(11)
C9 0.0476(12) 0.0374(12) 0.0808(17) 0.0036(10) 0.0220(12) 0.0115(12)
C10 0.0307(10) 0.0494(13) 0.0723(16) 0.0024(10) 0.0065(10) 0.0143(12)
C11 0.0325(10) 0.0547(14) 0.0584(14) -0.0045(10) 0.0128(10) 0.0041(11)
C12 0.0294(9) 0.0499(13) 0.0456(13) -0.0002(10) 0.0105(9) 0.0020(10)
C13 0.0375(9) 0.0498(13) 0.0436(13) -0.0060(10) 0.0180(9) -0.0042(10)
C14 0.0618(12) 0.0445(12) 0.0565(14) 0.0087(11) 0.0330(11) 0.0119(11)
C15 0.0795(16) 0.0482(14) 0.0855(18) 0.0089(13) 0.0135(14) 0.0212(13)
C16 0.0922(19) 0.089(2) 0.102(2) 0.0238(18) 0.0153(16) 0.0285(19)
C17 0.145(3) 0.0641(18) 0.095(2) 0.0338(18) 0.043(2) 0.0234(17)
C18 0.142(2) 0.0439(15) 0.111(2) 0.0070(17) 0.057(2) -0.0003(16)
C19 0.0925(16) 0.0417(14) 0.088(2) 0.0008(13) 0.0378(15) -0.0061(13)
C20 0.0313(10) 0.0496(13) 0.0620(15) -0.0048(9) 0.0058(10) -0.0004(11)
C21 0.0341(10) 0.0441(13) 0.0616(15) 0.0023(9) 0.0022(10) -0.0018(12)
C22 0.0513(13) 0.0439(14) 0.092(2) -0.0003(11) 0.0078(13) -0.0142(13)
C23 0.0730(16) 0.0578(16) 0.113(2) 0.0083(13) 0.0087(16) -0.0314(17)
C24 0.108(2) 0.105(2) 0.081(2) 0.0039(19) 0.0331(17) -0.0336(19)
C25 0.125(2) 0.096(2) 0.082(2) -0.0118(19) 0.0390(18) -0.0117(19)
C26 0.0926(17) 0.0571(15) 0.0657(18) -0.0019(14) 0.0147(15) -0.0073(14)
C27 0.0671(16) 0.0459(14) 0.165(3) 0.0044(13) 0.0197(18) 0.0078(17)
C28 0.0365(11) 0.0752(16) 0.0910(19) -0.0025(12) 0.0005(12) 0.0002(15)
O3 0.0662(10) 0.0992(14) 0.1188(16) -0.0259(10) 0.0264(11) -0.0148(12)
O4 0.0744(10) 0.1122(14) 0.1070(14) -0.0436(11) 0.0322(10) -0.0121(12)
C29 0.168(3) 0.130(3) 0.125(3) -0.023(2) 0.085(2) -0.014(2)
C30 0.0578(14) 0.0750(18) 0.091(2) -0.0101(14) 0.0293(14) -0.0068(16)

loop_
_atom_type_symbol
_atom_type_description
_atom_type_scat_dispersion_real
_atom_type_scat_dispersion_imag
_atom_type_scat_source
C C 0.0033 0.0016 'International Tables Vol C Tables 4.2.6.8 and 6.1.1.4'
H H 0 0 'International Tables Vol C Tables 4.2.6.8 and 6.1.1.4'
N N 0.0061 0.0033 'International Tables Vol C Tables 4.2.6.8 and 6.1.1.4'
O O 0.0106 0.006 'International Tables Vol C Tables 4.2.6.8 and 6.1.1.4'
Cl Cl 0.1484 0.1585 'International Tables Vol C Tables 4.2.6.8 and 6.1.1.4'

loop_
_geom_angle_atom_site_label_1
_geom_angle_atom_site_label_2
_geom_angle_atom_site_label_3
_geom_angle
_geom_angle_publ_flag
C9 O1 C27 118.94(15) yes
C11 O2 C28 118.18(16) yes
C13 N1 N2 112.76(15) yes
C13 N1 H1 123.6 no
N2 N1 H1 123.6 no
C3 N2 N1 107.45(15) yes
N2 C3 C4 108.99(16) yes
N2 C3 C14 119.45(17) yes
C4 C3 C14 131.52(17) yes
C5 C4 C13 118.83(17) yes
C5 C4 C3 136.40(17) yes
C13 C4 C3 104.66(15) yes
C4 C5 N6 121.47(16) yes
C4 C5 H5 119.3 no
N6 C5 H5 119.3 no
C5 N6 C7 121.89(15) yes
C5 N6 C20 118.10(14) yes
C7 N6 C20 119.83(15) yes
C8 C7 C12 120.81(16) yes
C8 C7 N6 120.22(16) yes
C12 C7 N6 118.96(17) yes
C9 C8 C7 118.20(17) yes
C9 C8 H8 120.9 no
C7 C8 H8 120.9 no
C8 C9 O1 123.34(18) yes
C8 C9 C10 123.22(18) yes
O1 C9 C10 113.44(17) yes
C11 C10 C9 117.73(17) yes
C11 C10 H10 121.1 no
C9 C10 H10 121.1 no
C10 C11 O2 124.98(17) yes
C10 C11 C12 122.04(18) yes
O2 C11 C12 112.98(18) yes
C7 C12 C11 117.97(18) yes
C7 C12 C13 116.80(16) yes
C11 C12 C13 125.21(17) yes
N1 C13 C4 106.08(17) yes
N1 C13 C12 131.94(17) yes
C4 C13 C12 121.97(16) yes
C19 C14 C15 118.72(19) yes
C19 C14 C3 119.38(19) yes
C15 C14 C3 121.89(19) yes
C14 C15 C16 119.8(2) yes
C14 C15 H15 120.1 no
C16 C15 H15 120.1 no
C17 C16 C15 121.0(3) yes
C17 C16 H16 119.5 no
C15 C16 H16 119.5 no
C16 C17 C18 119.8(3) yes
C16 C17 H17 120.1 no
C18 C17 H17 120.1 no
C17 C18 C19 119.6(2) yes
C17 C18 H18 120.2 no
C19 C18 H18 120.2 no
C14 C19 C18 120.9(2) yes
C14 C19 H19 119.5 no
C18 C19 H19 119.5 no
C21 C20 N6 112.36(15) yes
C21 C20 H20A 109.1 no
N6 C20 H20A 109.1 no
C21 C20 H20B 109.1 no
N6 C20 H20B 109.1 no
H20A C20 H20B 107.9 no
C22 C21 C26 117.8(2) yes
C22 C21 C20 121.7(2) yes
C26 C21 C20 120.5(2) yes
C21 C22 C23 120.8(3) yes
C21 C22 H22 119.6 no
C23 C22 H22 119.6 no
C24 C23 C22 119.2(3) yes
C24 C23 H23 120.4 no
C22 C23 H23 120.4 no
C25 C24 C23 122.0(3) yes
C25 C24 H24 119 no
C23 C24 H24 119 no
C24 C25 C26 118.6(3) yes
C24 C25 H25 120.7 no
C26 C25 H25 120.7 no
C21 C26 C25 121.4(2) yes
C21 C26 H26 119.3 no
C25 C26 H26 119.3 no
O1 C27 H27A 109.5 no
O1 C27 H27B 109.5 no
H27A C27 H27B 109.5 no
O1 C27 H27C 109.5 no
H27A C27 H27C 109.5 no
H27B C27 H27C 109.5 no
O2 C28 H28A 109.5 no
O2 C28 H28B 109.5 no
H28A C28 H28B 109.5 no
O2 C28 H28C 109.5 no
H28A C28 H28C 109.5 no
H28B C28 H28C 109.5 no
C30 O4 H4 117.2 no
C30 C29 H29A 109.5 no
C30 C29 H29B 109.5 no
H29A C29 H29B 109.5 no
C30 C29 H29C 109.5 no
H29A C29 H29C 109.5 no
H29B C29 H29C 109.5 no
O3 C30 O4 119.8(3) yes
O3 C30 C29 124.4(3) yes
O4 C30 C29 115.7(3) yes

loop_
_geom_bond_atom_site_label_1
_geom_bond_atom_site_label_2
_geom_bond_distance
_geom_bond_publ_flag
O1 C9 1.372(2) yes
O1 C27 1.413(2) yes
O2 C11 1.362(2) yes
O2 C28 1.429(2) yes
N1 C13 1.341(2) yes
N1 N2 1.353(2) yes
N1 H1 0.86 no
N2 C3 1.312(2) yes
C3 C4 1.458(3) yes
C3 C14 1.467(3) yes
C4 C5 1.345(2) yes
C4 C13 1.404(2) yes
C5 N6 1.348(2) yes
C5 H5 0.93 no
N6 C7 1.408(2) yes
N6 C20 1.502(2) yes
C7 C8 1.388(3) yes
C7 C12 1.407(2) yes
C8 C9 1.368(2) yes
C8 H8 0.93 no
C9 C10 1.397(3) yes
C10 C11 1.358(3) yes
C10 H10 0.93 no
C11 C12 1.408(2) yes
C12 C13 1.414(3) yes
C14 C19 1.378(3) yes
C14 C15 1.384(3) yes
C15 C16 1.396(3) yes
C15 H15 0.93 no
C16 C17 1.351(4) yes
C16 H16 0.93 no
C17 C18 1.383(4) yes
C17 H17 0.93 no
C18 C19 1.390(3) yes
C18 H18 0.93 no
C19 H19 0.93 no
C20 C21 1.495(3) yes
C20 H20A 0.97 no
C20 H20B 0.97 no
C21 C22 1.376(3) yes
C21 C26 1.378(3) yes
C22 C23 1.377(4) yes
C22 H22 0.93 no
C23 C24 1.360(4) yes
C23 H23 0.93 no
C24 C25 1.339(4) yes
C24 H24 0.93 no
C25 C26 1.385(3) yes
C25 H25 0.93 no
C26 H26 0.93 no
C27 H27A 0.96 no
C27 H27B 0.96 no
C27 H27C 0.96 no
C28 H28A 0.96 no
C28 H28B 0.96 no
C28 H28C 0.96 no
O3 C30 1.216(3) yes
O4 C30 1.297(3) yes
O4 H4 0.981 no
C29 C30 1.416(4) yes
C29 H29A 0.96 no
C29 H29B 0.96 no
C29 H29C 0.96 no

loop_
_geom_hbond_atom_site_label_D
_geom_hbond_atom_site_label_H
_geom_hbond_atom_site_label_A
_geom_hbond_distance_DH
_geom_hbond_distance_HA
_geom_hbond_distance_DA
_geom_hbond_angle_DHA
_geom_hbond_publ_flag
N1 H1 O3 0.86 2.16 2.826(2) 134 yes
N1 H1 O2 0.86 2.25 2.741(2) 117 yes
O4 H4 Cl1 0.98 2.00 2.972(2) 172 yes

loop_
_geom_torsion_atom_site_label_1
_geom_torsion_atom_site_label_2
_geom_torsion_atom_site_label_3
_geom_torsion_atom_site_label_4
_geom_torsion
_geom_torsion_publ_flag
C13 N1 N2 C3 2.2(2) no
N1 N2 C3 C4 -2.2(2) no
N1 N2 C3 C14 179.86(17) no
N2 C3 C4 C5 -174.6(2) no
C14 C3 C4 C5 3.0(4) no
N2 C3 C4 C13 1.4(2) no
C14 C3 C4 C13 179.1(2) no
C13 C4 C5 N6 0.9(3) no
C3 C4 C5 N6 176.5(2) no
C4 C5 N6 C7 0.4(3) no
C4 C5 N6 C20 -174.67(17) no
C5 N6 C7 C8 179.34(19) no
C20 N6 C7 C8 -5.7(3) no
C5 N6 C7 C12 0.2(3) no
C20 N6 C7 C12 175.12(18) no
C12 C7 C8 C9 -1.4(3) no
N6 C7 C8 C9 179.46(18) no
C7 C8 C9 O1 -179.5(2) no
C7 C8 C9 C10 0.8(3) no
C27 O1 C9 C8 -4.9(4) yes
C27 O1 C9 C10 174.8(2) yes
C8 C9 C10 C11 0.6(3) no
O1 C9 C10 C11 -179.1(2) no
C9 C10 C11 O2 178.43(19) no
C9 C10 C11 C12 -1.5(3) no
C28 O2 C11 C10 7.0(3) yes
C28 O2 C11 C12 -173.02(18) yes
C8 C7 C12 C11 0.5(3) no
N6 C7 C12 C11 179.72(17) no
C8 C7 C12 C13 178.93(19) no
N6 C7 C12 C13 -1.9(3) no
C10 C11 C12 C7 1.0(3) no
O2 C11 C12 C7 -178.99(17) no
C10 C11 C12 C13 -177.3(2) no
O2 C11 C12 C13 2.8(3) no
N2 N1 C13 C4 -1.3(2) no
N2 N1 C13 C12 178.3(2) no
C5 C4 C13 N1 176.79(18) no
C3 C4 C13 N1 -0.1(2) no
C5 C4 C13 C12 -2.8(3) no
C3 C4 C13 C12 -179.69(18) no
C7 C12 C13 N1 -176.2(2) no
C11 C12 C13 N1 2.0(4) no
C7 C12 C13 C4 3.3(3) no
C11 C12 C13 C4 -178.49(19) no
N2 C3 C14 C19 -2.2(3) yes
C4 C3 C14 C19 -179.7(2) yes
N2 C3 C14 C15 176.7(2) yes
C4 C3 C14 C15 -0.7(4) yes
C19 C14 C15 C16 -1.4(4) no
C3 C14 C15 C16 179.6(2) no
C14 C15 C16 C17 -0.1(4) no
C15 C16 C17 C18 1.6(5) no
C16 C17 C18 C19 -1.5(5) no
C15 C14 C19 C18 1.6(4) no
C3 C14 C19 C18 -179.4(2) no
C17 C18 C19 C14 -0.2(4) no
C5 N6 C20 C21 102.8(2) yes
C7 N6 C20 C21 -72.4(2) yes
N6 C20 C21 C22 128.21(18) yes
N6 C20 C21 C26 -54.4(2) yes
C26 C21 C22 C23 -0.5(3) no
C20 C21 C22 C23 176.93(18) no
C21 C22 C23 C24 -2.1(3) no
C22 C23 C24 C25 4.6(4) no
C23 C24 C25 C26 -4.3(5) no
C22 C21 C26 C25 0.8(3) no
C20 C21 C26 C25 -176.7(2) no
C24 C25 C26 C21 1.6(4) no

loop_
_cod_related_entry_id
_cod_related_entry_database
_cod_related_entry_code
1 ChemSpider 21131089
